data_2010265
loop_
_publ_author_name
'Pang, L.'
'Brisse, F.'

_publ_section_title
;
 Tris(5-acetyl-3-thienyl)methane--cyclononanone (1/1) inclusion
 compound
;
_journal_issue 12
_journal_name_full 'Acta Crystallographica Section C'
_journal_page_first 1947
_journal_page_last 1950
_journal_paper_doi 10.1107/S0108270194002489
_journal_volume 50
_journal_year 1994
_chemical_formula_moiety 'C19 H16 O3 S3 , C9 H16 O'
_chemical_formula_sum 'C28 H32 O4 S3'
_chemical_formula_weight 528.7
_space_group_IT_number 14
_symmetry_cell_setting monoclinic
_symmetry_space_group_name_Hall '-P 2ybc'
_symmetry_space_group_name_H-M 'P 1 21/c 1'
_atom_type_scat_source IntTabIV
_cell_angle_alpha 90.
_cell_angle_beta 109.400(10)
_cell_angle_gamma 90.
_cell_formula_units_Z 4
_cell_length_a 10.994(2)
_cell_length_b 19.464(4)
_cell_length_c 13.4170(10)
_cell_measurement_reflns_used 25
_cell_measurement_temperature 220
_cell_measurement_theta_max 22.5
_cell_measurement_theta_min 20.0
_cell_volume 2708.1(8)
_diffrn_measurement_device 'Enraf-Nonius CAD-4'
_diffrn_measurement_method \w/2\q
_diffrn_radiation_type CuK\a
_diffrn_radiation_wavelength 1.54056
_diffrn_reflns_av_R_equivalents 0.043
_diffrn_reflns_limit_h_max 13
_diffrn_reflns_limit_h_min -13
_diffrn_reflns_limit_k_max 23
_diffrn_reflns_limit_k_min 0
_diffrn_reflns_limit_l_max 16
_diffrn_reflns_limit_l_min -16
_diffrn_reflns_number 10110
_diffrn_reflns_theta_max 70
_diffrn_standards_decay_% 1.3
_diffrn_standards_interval_count 400
_diffrn_standards_number 5
_exptl_absorpt_coefficient_mu 2.71
_exptl_absorpt_correction_T_max 0.943
_exptl_absorpt_correction_T_min 0.739
_exptl_absorpt_correction_type integration
_exptl_crystal_colour 'pale yellow'
_exptl_crystal_density_diffrn '1.30 (220 K)'
_exptl_crystal_density_meas 1.24(2)
_exptl_crystal_density_meas_temp 295(2)
_exptl_crystal_description platelet
_exptl_crystal_size_max 0.61
_exptl_crystal_size_mid 0.23
_exptl_crystal_size_min 0.09
_refine_diff_density_max 0.58
_refine_diff_density_min -0.38
_refine_ls_extinction_method none
_refine_ls_goodness_of_fit_obs 2.44
_refine_ls_number_parameters 414
_refine_ls_number_reflns 4255
_refine_ls_R_factor_obs 0.055
_refine_ls_shift/esd_max 0.61
_refine_ls_structure_factor_coef F
_refine_ls_weighting_details 'w = 1/[\s^2^(F)+0.0001F^2^]'
_refine_ls_weighting_scheme calc
_refine_ls_wR_factor_obs 0.059
_reflns_number_observed 4256
_reflns_number_total 5138
_reflns_observed_criterion I>1.96\s(I)
_cod_data_source_file cr1100.cif
_cod_data_source_block cr1100a
_cod_depositor_comments
;
 Adding _atom_site_type_symbol label and values.

 Antanas Vaitkus
 2013-04-05

The following automatic conversions were performed:

Tag '_exptl_crystal_density_meas' value '1.24(2) room temperature'
was modified to '1.24(2)'. New tag '_exptl_crystal_density_meas_temp'
was created. The value of new tag set to - '295(2)'.

Automatic conversion script
Id: cif_fix_values 3130 2015-03-20 13:55:49Z robertas 

The following automatic conversions were performed:

'_refine_ls_weighting_scheme' value '1/[\s^2^(F)+0.0001F^2^]' was
changed to 'calc'. New tag '_refine_ls_weighting_details' was
created. The value of the new tag was set to 'w =
1/[\s^2^(F)+0.0001F^2^]'.

Automatic conversion script
Id: cif_fix_values 3143 2015-03-26 13:38:13Z robertas 
;
_cod_original_sg_symbol_H-M 'P 21/c'
_cod_database_code 2010265

loop_
_symmetry_equiv_pos_as_xyz
x,y,z
x,1/2-y,1/2+z
-x,-y,-z
-x,1/2+y,1/2-z

loop_
_atom_site_label
_atom_site_type_symbol
_atom_site_fract_x
_atom_site_fract_y
_atom_site_fract_z
_atom_site_U_iso_or_equiv
S(1) S 1.11335(8) -.05284(4) .12793(7) .0414(3)
S(2) S .79164(8) -.24288(4) .39006(6) .0409(3)
S(3) S .41166(7) -.09612(4) -.02957(6) .0403(3)
O(1) O 1.1516(2) .09640(10) .1733(2) .0496(8)
O(2) O .8103(3) -.16400(10) .5816(2) .0680(10)
O(3) O .3355(2) -.03480(10) -.2449(2) .0423(7)
C(1) C .7847(3) -.14730(10) .1219(2) .0295(9)
C(11) C .8940(3) -.0983(2) .1278(2) .0308(9)
C(12) C 1.0061(3) -.1180(2) .1135(2) .0384(10)
C(13) C 1.0080(3) .0045(2) .1528(2) .0325(9)
C(14) C .8958(3) -.0272(2) .1499(2) .0315(9)
C(15) C 1.0445(3) .0771(2) .1702(2) .0376(10)
C(16) C .9461(3) .1269(2) .1805(3) .0552(12)
C(21) C .7836(3) -.1681(2) .2307(2) .0302(9)
C(22) C .7886(3) -.2347(2) .2626(2) .0342(9)
C(23) C .7869(3) -.1550(2) .4035(2) .0343(9)
C(24) C .7818(3) -.1218(2) .3118(2) .0324(9)
C(25) C .7972(3) -.1261(2) .5067(3) .0442(11)
C(26) C .7950(4) -.0499(2) .5181(3) .0602(12)
C(31) C .6549(3) -.11980(10) .0520(2) .0296(9)
C(32) C .5414(3) -.1267(2) .0711(2) .0358(9)
C(33) C .5090(3) -.0715(2) -.1004(2) .0317(9)
C(34) C .6364(3) -.0874(2) -.0471(2) .0320(9)
C(35) C .4529(3) -.0374(2) -.2026(2) .0365(9)
C(36) C .5421(3) -.0058(2) -.2520(3) .0567(12)
OG(1) O .7136(15) .3047(7) .4013(13) .031(2)
CG(11) C .7278(12) .2440(7) .3916(16) .046(3)
CG(12) C .8548(12) .2095(9) .4503(11) .070(3)
CG(13) C .8611(17) .1592(10) .5365(13) .110(3)
CG(14) C .7952(14) .1659(11) .6170(13) .111(3)
CG(15) C .6744(14) .2084(9) .6010(15) .129(3)
CG(16) C .5488(14) .1677(11) .5544(11) .123(3)
CG(17) C .5382(18) .1315(8) .4496(11) .113(3)
CG(18) C .5094(12) .1817(9) .3589(11) .072(3)
CG(19) C .6216(12) .1991(9) .3200(11) .065(3)
OG(2) O .7167(9) .3024(4) .3967(7) .084(2)
CG(21) C .7097(5) .2409(3) .3882(6) .0530(10)
CG(22) C .8329(6) .2007(3) .4133(4) .070(2)
CG(23) C .8497(5) .1374(2) .4797(4) .0540(10)
CG(24) C .8661(5) .1495(3) .5969(3) .0560(10)
CG(25) C .7626(5) .1908(3) .6224(4) .0610(10)
CG(26) C .6434(5) .1488(3) .6105(5) .084(2)
CG(27) C .5570(6) .1301(3) .5022(5) .094(2)
CG(28) C .5087(5) .1880(3) .4230(5) .089(2)
CG(29) C .5818(5) .2037(3) .3455(5) .072(2)
H1 H .800 -.188 .089 .018(3)
H12 H 1.023 -.164 .097 .041(3)
H14 H .826 -.004 .162 .048(3)
H16A H .982(2) .168(2) .207(2) .065(3)
H16B H .905 .108 .226 .079(3)
H16C H .884 .135 .113 .104(3)
H22 H .790 -.273 .219 .045(3)
H24 H .778 -.073 .304 .030(3)
H26A H .773(2) -.041(2) .574(2) .078(3)
H26B H .734 -.030 .457 .100(3)
H26C H .878 -.032 .527 .108(3)
H32 H .535 -.147 .134 .041(3)
H34 H .705 -.078 -.074 .031(3)
H36A H .603(2) -.036(2) -.256(2) .060(3)
H36B H .583 .033 -.211 .093(3)
H36C H .493 .009 -.321 .089(3)
HG12A H .915 .245 .480 .111(3)
HG12B H .881 .185 .400 .113(3)
HG13A H .950 .156 .577 .108(3)
HG13B H .832 .117 .502 .106(3)
HG14A H .770 .121 .628 .103(3)
HG14B H .859 .182 .680 .104(3)
HG15A H .679 .227 .668 .104(3)
HG15B H .675 .245 .554 .103(3)
HG16A H .480 .200 .539 .108(3)
HG16B H .542 .136 .606 .113(3)
HG17A H .470 .099 .436 .111(3)
HG17B H .617 .108 .460 .104(3)
HG18A H .444 .161 .302 .089(3)
HG18B H .478 .224 .378 .087(3)
HG19A H .586 .222 .254 .070(3)
HG19B H .660 .157 .310 .089(3)
HG22A H .902 .231 .448 .166(3)
HG22B H .841 .187 .348 .116(3)
HG23A H .776 .109 .450 .057(3)
HG23B H .924 .114 .477 .059(3)
HG24A H .946 .173 .628 .118(3)
HG24B H .870 .106 .629 .097(3)
HG25A H .740 .229 .576 .091(3)
HG25B H .796 .207 .693 .062(3)
HG26A H .671 .107 .647 .087(3)
HG26B H .593 .174 .643 .108(3)
HG27A H .603 .099 .473 .133(3)
HG27B H .484 .108 .509 .120(3)
HG28A H .422 .177 .382 .095(3)
HG28B H .510 .229 .463 .064(3)
HG29A H .527 .231 .291 .040(3)
HG29B H .597 .161 .317 .125(3)

loop_
_geom_angle_atom_site_label_1
_geom_angle_atom_site_label_2
_geom_angle_atom_site_label_3
_geom_angle
_geom_angle_publ_flag
C(12) S(1) C(13) 91.1(2) yes
C(22) S(2) C(23) 91.2(2) yes
C(32) S(3) C(33) 91.4(2) yes
C(11) C(1) C(21) 112.1(2) yes
C(11) C(1) C(31) 112.1(2) yes
C(21) C(1) C(31) 112.4(2) yes
C(1) C(11) C(12) 123.6(3) yes
C(1) C(11) C(14) 125.6(3) yes
C(12) C(11) C(14) 110.8(3) yes
S(1) C(12) C(11) 113.6(2) yes
S(1) C(13) C(14) 111.2(2) yes
S(1) C(13) C(15) 119.4(2) yes
C(14) C(13) C(15) 129.5(3) yes
C(11) C(14) C(13) 113.4(3) yes
O(1) C(15) C(13) 120.7(3) yes
O(1) C(15) C(16) 121.1(3) yes
C(13) C(15) C(16) 118.2(3) yes
C(1) C(21) C(22) 123.0(3) yes
C(1) C(21) C(24) 125.1(3) yes
C(22) C(21) C(24) 111.9(3) yes
OG(1) CG(11) CG(12) 121.(2) yes
OG(1) CG(11) CG(19) 122.(2) yes
CG(12) CG(11) CG(19) 117.0(10) yes
CG(11) CG(12) CG(13) 119.0(10) yes
CG(12) CG(13) CG(14) 126.(2) yes
CG(13) CG(14) CG(15) 124.(2) yes
OG(2) CG(21) CG(22) 118.2(7) yes
OG(2) CG(21) CG(29) 122.3(7) yes
CG(22) CG(21) CG(29) 119.4(6) yes
CG(21) CG(22) CG(23) 119.1(5) yes
CG(22) CG(23) CG(24) 115.6(4) yes
CG(23) CG(24) CG(25) 117.9(4) yes
S(2) C(22) C(21) 112.9(2) yes
S(2) C(23) C(24) 111.5(2) yes
S(2) C(23) C(25) 119.0(2) yes
C(24) C(23) C(25) 129.3(3) yes
C(21) C(24) C(23) 112.4(3) yes
O(2) C(25) C(23) 120.0(3) yes
O(2) C(25) C(26) 121.3(3) yes
C(23) C(25) C(26) 118.7(3) yes
C(1) C(31) C(32) 125.5(3) yes
C(1) C(31) C(34) 123.1(3) yes
C(32) C(31) C(34) 111.3(3) yes
S(3) C(32) C(31) 113.1(2) yes
S(3) C(33) C(34) 111.2(2) yes
S(3) C(33) C(35) 119.9(2) yes
C(34) C(33) C(35) 128.8(3) yes
C(31) C(34) C(33) 112.9(3) yes
O(3) C(35) C(33) 120.3(3) yes
O(3) C(35) C(36) 121.7(3) yes
C(33) C(35) C(36) 118.1(3) yes
CG(14) CG(15) CG(16) 114.0(10) yes
CG(15) CG(16) CG(17) 113.0(10) yes
CG(16) CG(17) CG(18) 112.0(10) yes
CG(17) CG(18) CG(19) 116.0(10) yes
CG(11) CG(19) CG(18) 117.0(10) yes
CG(24) CG(25) CG(26) 112.2(5) yes
CG(25) CG(26) CG(27) 119.0(5) yes
CG(26) CG(27) CG(28) 117.5(5) yes
CG(27) CG(28) CG(29) 118.7(5) yes
CG(21) CG(29) CG(28) 117.8(5) yes

loop_
_geom_bond_atom_site_label_1
_geom_bond_atom_site_label_2
_geom_bond_site_symmetry_1
_geom_bond_site_symmetry_2
_geom_bond_distance
_geom_bond_publ_flag
S(1) C(12) . . 1.698(3) yes
S(1) C(13) . . 1.719(3) yes
S(2) C(22) . . 1.707(3) yes
S(2) C(23) . . 1.723(3) yes
S(3) C(32) . . 1.713(3) yes
S(3) C(33) . . 1.719(3) yes
O(1) C(15) . . 1.223(4) yes
O(2) C(25) . . 1.216(4) yes
O(3) C(35) . . 1.226(4) yes
C(1) C(11) . . 1.515(4) yes
C(1) C(21) . . 1.519(4) yes
C(1) C(31) . . 1.521(4) yes
C(11) C(12) . . 1.364(5) yes
C(11) C(14) . . 1.414(4) yes
OG(1) CG(11) . . 1.20(2) yes
CG(11) CG(12) . . 1.51(2) yes
CG(11) CG(19) . . 1.52(2) yes
CG(12) CG(13) . . 1.50(2) yes
CG(13) CG(14) . . 1.49(2) yes
OG(2) CG(21) . . 1.202(10) yes
CG(21) CG(22) . . 1.502(9) yes
CG(21) CG(29) . . 1.515(9) yes
CG(22) CG(23) . . 1.495(7) yes
CG(23) CG(24) . . 1.540(6) yes
C(13) C(14) . . 1.368(4) yes
C(13) C(15) . . 1.466(5) yes
C(15) C(16) . . 1.493(5) yes
C(21) C(22) . . 1.361(4) yes
C(21) C(24) . . 1.418(4) yes
C(23) C(24) . . 1.374(4) yes
C(23) C(25) . . 1.464(5) yes
C(25) C(26) . . 1.492(5) yes
C(31) C(32) . . 1.361(5) yes
C(31) C(34) . . 1.424(4) yes
C(33) C(34) . . 1.380(4) yes
C(33) C(35) . . 1.463(4) yes
C(35) C(36) . . 1.487(5) yes
CG(14) CG(15) . . 1.52(2) yes
CG(15) CG(16) . . 1.53(2) yes
CG(16) CG(17) . . 1.54(2) yes
CG(17) CG(18) . . 1.51(2) yes
CG(18) CG(19) . . 1.53(2) yes
CG(24) CG(25) . . 1.522(8) yes
CG(25) CG(26) . . 1.507(8) yes
CG(26) CG(27) . . 1.493(9) yes
CG(27) CG(28) . . 1.519(9) yes
CG(28) CG(29) . . 1.541(8) yes
C(16) H(16A) . . 0.92(3) yes
C(26) H(26A) . . 0.87(3) yes
C(36) H(36A) . . 0.91(3) yes

loop_
_geom_torsion_atom_site_label_1
_geom_torsion_atom_site_label_2
_geom_torsion_atom_site_label_3
_geom_torsion_atom_site_label_4
_geom_torsion
_geom_torsion_publ_flag
OG(1) CG(11) CG(12) CG(13) 112(2) yes
OG(1) CG(11) CG(19) CG(18) -74(2) yes
CG(19) CG(11) CG(12) CG(13) -69(2) yes
CG(11) CG(12) CG(13) CG(14) -40(2) yes
CG(12) CG(11) CG(19) CG(18) 107(2) yes
CG(12) CG(13) CG(14) CG(15) 25(3) yes
CG(13) CG(14) CG(15) CG(16) 92(2) yes
CG(14) CG(15) CG(16) CG(17) -55(2) yes
CG(15) CG(16) CG(17) CG(18) -74(2) yes
CG(16) CG(17) CG(18) CG(19) 105(2) yes
CG(17) CG(18) CG(19) CG(11) -72(2) yes
OG(2) CG(21) CG(22) CG(23) 134(8) yes
OG(2) CG(21) CG(29) CG(28) -83.5(9) yes
CG(29) CG(21) CG(22) CG(23) -49.8(8) yes
CG(21) CG(22) CG(23) CG(24) -70.0(7) yes
CG(22) CG(21) CG(29) CG(28) 101.2(7) yes
CG(22) CG(23) CG(24) CG(25) 55.1(6) yes
CG(23) CG(24) CG(25) CG(26) 78.0(6) yes
CG(24) CG(25) CG(26) CG(27) -72.0(7) yes
CG(25) CG(26) CG(27) CG(28) -53.4(8) yes
CG(26) CG(27) CG(28) CG(29) 96.0(7) yes
CG(27) CG(28) CG(29) CG(21) -75.2(7) yes
